data_4100032
_journal_name_full 'Journal of the American Chemical Society'
_journal_paper_doi 10.1021/ja042208g
_journal_year 2005
_chemical_formula_moiety 'C32 H39 Cl N3 O4 +, Cl -'
_chemical_formula_sum 'C32 H39 Cl2 N3 O4'
_chemical_formula_weight 600.56
_space_group_IT_number 14
_symmetry_cell_setting monoclinic
_symmetry_space_group_name_Hall '-P 2yn'
_symmetry_space_group_name_H-M 'P 1 21/n 1'
_cell_angle_alpha 90.00
_cell_angle_beta 109.968(2)
_cell_angle_gamma 90.00
_cell_formula_units_Z 4
_cell_length_a 9.5370(3)
_cell_length_b 26.9572(9)
_cell_length_c 12.3589(4)
_cell_measurement_temperature 100(2)
_cell_volume 2986.35(17)
_cod_original_sg_symbol_H-M 'P 21/n'
_cod_database_code 4100032

loop_
_symmetry_equiv_pos_as_xyz
'x, y, z'
'-x+1/2, y+1/2, -z+1/2'
'-x, -y, -z'
'x-1/2, -y-1/2, z-1/2'

loop_
_atom_site_label
_atom_site_type_symbol
_atom_site_fract_x
_atom_site_fract_y
_atom_site_fract_z
_atom_site_U_iso_or_equiv
_atom_site_adp_type
_atom_site_occupancy
_atom_site_symmetry_multiplicity
_atom_site_calc_flag
_atom_site_refinement_flags
_atom_site_disorder_assembly
_atom_site_disorder_group
C1 C 1.1902(6) 1.0283(2) 0.2657(5) 0.0353(12) Uani 0.739(4) 1 d P A 1
H1A H 1.1340 1.0078 0.1983 0.042 Uiso 0.739(4) 1 calc PR A 1
H1B H 1.2622 1.0485 0.2429 0.042 Uiso 0.739(4) 1 calc PR A 1
C2 C 1.2774(11) 0.9939(4) 0.3606(7) 0.0342(18) Uani 0.739(4) 1 d P A 1
H2A H 1.3661 0.9814 0.3448 0.041 Uiso 0.739(4) 1 calc PR A 1
H2B H 1.3120 1.0120 0.4347 0.041 Uiso 0.739(4) 1 calc PR A 1
C3 C 1.2643(4) 0.91799(16) 0.4490(4) 0.0376(9) Uani 1 1 d . . .
C4 C 1.1585(4) 0.87738(16) 0.4539(3) 0.0333(9) Uani 1 1 d . A .
C5 C 1.2118(4) 0.83677(17) 0.5262(4) 0.0399(10) Uani 1 1 d . . .
H5 H 1.3145 0.8351 0.5720 0.048 Uiso 1 1 calc R A .
C6 C 1.1166(5) 0.79879(17) 0.5321(4) 0.0408(10) Uani 1 1 d . A .
H6 H 1.1543 0.7717 0.5828 0.049 Uiso 1 1 calc R . .
C7 C 0.9656(4) 0.80005(16) 0.4641(3) 0.0351(9) Uani 1 1 d . . .
H7 H 0.9008 0.7737 0.4666 0.042 Uiso 1 1 calc R A .
C8 C 0.9123(4) 0.84062(14) 0.3928(3) 0.0300(8) Uani 1 1 d . A .
C9 C 1.0075(4) 0.87869(14) 0.3875(3) 0.0308(8) Uani 1 1 d . . .
H9 H 0.9691 0.9061 0.3378 0.037 Uiso 1 1 calc R A .
C10 C 0.6579(4) 0.81006(14) 0.2836(3) 0.0311(8) Uani 1 1 d . A .
C11 C 0.4994(4) 0.82776(14) 0.2262(3) 0.0302(8) Uani 1 1 d . . .
C12 C 0.3849(4) 0.79361(15) 0.2112(3) 0.0320(8) Uani 1 1 d . . .
H12 H 0.4091 0.7602 0.2341 0.038 Uiso 1 1 calc R . .
C13 C 0.2354(4) 0.80735(15) 0.1632(3) 0.0328(9) Uani 1 1 d . . .
C14 C 0.2039(4) 0.85650(16) 0.1302(3) 0.0337(9) Uani 1 1 d . . .
H14 H 0.1028 0.8669 0.0995 0.040 Uiso 1 1 calc R . .
C15 C 0.3168(4) 0.89097(15) 0.1409(3) 0.0313(8) Uani 1 1 d . . .
C16 C 0.4652(4) 0.87634(14) 0.1882(3) 0.0305(8) Uani 1 1 d . . .
H16 H 0.5429 0.8994 0.1947 0.037 Uiso 1 1 calc R . .
C17 C 0.2708(4) 0.94251(15) 0.0969(3) 0.0329(8) Uani 1 1 d . . .
C18 C 0.3688(4) 1.02585(14) 0.0749(3) 0.0284(8) Uani 1 1 d . . .
C19 C 0.2391(5) 1.04506(17) -0.0061(3) 0.0371(9) Uani 1 1 d . . .
H19 H 0.1525 1.0251 -0.0366 0.045 Uiso 1 1 calc R . .
C20 C 0.2397(5) 1.0938(2) -0.0408(4) 0.0498(12) Uani 1 1 d . . .
H20 H 0.1519 1.1071 -0.0959 0.060 Uiso 1 1 calc R . .
C21 C 0.3638(5) 1.12391(18) 0.0018(4) 0.0481(12) Uani 1 1 d . . .
H21 H 0.3602 1.1574 -0.0226 0.058 Uiso 1 1 calc R . .
C22 C 0.4945(5) 1.10464(16) 0.0810(4) 0.0359(9) Uani 1 1 d . A .
C23 C 0.4956(4) 1.05587(14) 0.1174(3) 0.0294(8) Uani 1 1 d . . .
H23 H 0.5838 1.0427 0.1721 0.035 Uiso 1 1 calc R . .
C24 C 0.6308(5) 1.13751(16) 0.1261(4) 0.0415(10) Uani 1 1 d . . .
C25 C 0.8977(12) 1.1323(3) 0.1883(8) 0.0347(19) Uani 0.739(4) 1 d P A 1
H25A H 0.9140 1.1457 0.2663 0.042 Uiso 0.739(4) 1 calc PR A 1
H25B H 0.8926 1.1606 0.1360 0.042 Uiso 0.739(4) 1 calc PR A 1
C26 C 1.0268(6) 1.0986(2) 0.1914(4) 0.0340(13) Uani 0.739(4) 1 d P A 1
H26A H 0.9968 1.0786 0.1200 0.041 Uiso 0.739(4) 1 calc PR A 1
H26B H 1.1122 1.1196 0.1916 0.041 Uiso 0.739(4) 1 calc PR A 1
C27 C 1.1574(8) 1.0916(2) 0.4029(5) 0.0481(16) Uani 0.739(4) 1 d P A 1
H27A H 1.1798 1.0679 0.4677 0.058 Uiso 0.739(4) 1 calc PR A 1
H27B H 1.0899 1.1173 0.4148 0.058 Uiso 0.739(4) 1 calc PR A 1
C28 C 0.9574(8) 1.0353(3) 0.3118(7) 0.0398(16) Uani 0.739(4) 1 d P A 1
H28A H 1.0012 1.0107 0.3724 0.060 Uiso 0.739(4) 1 calc PR A 1
H28B H 0.8993 1.0182 0.2405 0.060 Uiso 0.739(4) 1 calc PR A 1
H28C H 0.8919 1.0575 0.3355 0.060 Uiso 0.739(4) 1 calc PR A 1
C29 C 0.1114(5) 0.76825(16) 0.1441(4) 0.0387(9) Uani 1 1 d . . .
C30 C 0.1389(7) 0.7374(2) 0.2514(5) 0.0656(16) Uani 1 1 d . . .
H30A H 0.0597 0.7126 0.2379 0.098 Uiso 1 1 calc R . .
H30B H 0.1394 0.7590 0.3154 0.098 Uiso 1 1 calc R . .
H30C H 0.2355 0.7206 0.2706 0.098 Uiso 1 1 calc R . .
C31 C -0.0423(6) 0.7924(2) 0.1193(6) 0.0685(17) Uani 1 1 d . . .
H31A H -0.0706 0.8101 0.0457 0.103 Uiso 1 1 calc R . .
H31B H -0.0378 0.8159 0.1810 0.103 Uiso 1 1 calc R . .
H31C H -0.1165 0.7667 0.1154 0.103 Uiso 1 1 calc R . .
C32 C 0.1067(7) 0.7381(2) 0.0405(5) 0.075(2) Uani 1 1 d . . .
H32A H 0.2001 0.7195 0.0574 0.113 Uiso 1 1 calc R . .
H32B H 0.0940 0.7602 -0.0250 0.113 Uiso 1 1 calc R . .
H32C H 0.0228 0.7148 0.0217 0.113 Uiso 1 1 calc R . .
C1' C 1.1815(16) 1.0521(6) 0.3987(13) 0.033(3) Uani 0.261(4) 1 d P A 2
H1'1 H 1.1289 1.0475 0.4545 0.039 Uiso 0.261(4) 1 calc PR A 2
H1'2 H 1.2520 1.0801 0.4260 0.039 Uiso 0.261(4) 1 calc PR A 2
C2' C 1.270(3) 1.0051(11) 0.397(2) 0.036(5) Uani 0.261(4) 1 d P A 2
H2'1 H 1.2949 1.0035 0.3255 0.043 Uiso 0.261(4) 1 calc PR A 2
H2'2 H 1.3643 1.0045 0.4638 0.043 Uiso 0.261(4) 1 calc PR A 2
C25' C 0.878(4) 1.1395(12) 0.221(3) 0.043(7) Uani 0.261(4) 1 d P A 2
H25C H 0.9107 1.1412 0.1535 0.052 Uiso 0.261(4) 1 calc PR A 2
H25D H 0.8651 1.1737 0.2455 0.052 Uiso 0.261(4) 1 calc PR A 2
C26' C 0.9875(18) 1.1129(6) 0.3149(13) 0.035(4) Uani 0.261(4) 1 d P A 2
H26C H 0.9360 1.1022 0.3682 0.042 Uiso 0.261(4) 1 calc PR A 2
H26D H 1.0639 1.1374 0.3572 0.042 Uiso 0.261(4) 1 calc PR A 2
C27' C 1.1196(19) 1.0732(6) 0.1918(14) 0.037(4) Uani 0.261(4) 1 d P A 2
H27C H 1.0294 1.0806 0.1246 0.044 Uiso 0.261(4) 1 calc PR A 2
H27D H 1.1672 1.0431 0.1742 0.044 Uiso 0.261(4) 1 calc PR A 2
C28' C 0.9480(19) 1.0260(7) 0.2538(17) 0.031(4) Uani 0.261(4) 1 d P A 2
H28D H 0.9841 0.9951 0.2310 0.047 Uiso 0.261(4) 1 calc PR A 2
H28E H 0.8662 1.0393 0.1883 0.047 Uiso 0.261(4) 1 calc PR A 2
H28F H 0.9120 1.0195 0.3178 0.047 Uiso 0.261(4) 1 calc PR A 2
Cl1 Cl 1.3229(3) 1.11980(8) 0.4059(2) 0.0922(10) Uani 0.739(4) 1 d P A 1
Cl2 Cl 0.68977(11) 0.96695(4) 0.33911(8) 0.0350(3) Uani 1 1 d . . .
Cl1' Cl 1.2436(5) 1.12315(17) 0.2170(4) 0.0495(14) Uani 0.261(4) 1 d P A 2
N1 N 1.0775(4) 1.06439(12) 0.2922(3) 0.0331(7) Uani 1 1 d . . .
N2 N 0.7591(4) 0.84656(14) 0.3285(3) 0.0337(8) Uani 1 1 d . . .
H2N H 0.734(5) 0.8728(17) 0.321(4) 0.028(12) Uiso 1 1 d . . .
N3 N 0.3807(4) 0.97674(12) 0.1164(3) 0.0295(7) Uani 1 1 d . . .
H3N H 0.463(5) 0.9697(17) 0.155(4) 0.037(12) Uiso 1 1 d . . .
O1 O 1.1854(9) 0.9534(3) 0.3678(6) 0.0329(14) Uani 0.739(4) 1 d P A 1
O2 O 0.7640(6) 1.10594(19) 0.1501(5) 0.0336(11) Uani 0.739(4) 1 d P A 1
O3 O 0.6891(3) 0.76606(10) 0.2897(3) 0.0382(7) Uani 1 1 d . . .
O4 O 0.1385(3) 0.95201(12) 0.0455(3) 0.0481(8) Uani 1 1 d . . .
O1' O 1.176(3) 0.9639(8) 0.4024(18) 0.035(4) Uani 0.261(4) 1 d P A 2
O2' O 0.7361(19) 1.1112(6) 0.1933(18) 0.050(5) Uani 0.261(4) 1 d P A 2
